data_4128030
loop_
_publ_author_name
'Wu, Bao-Lin'
'Hu, Chun-Li'
'Mao, Fei-Fei'
'Tang, Ru-Ling'
'Mao, Jiang-Gao'

_publ_section_title
;
 Highly Polarizable Hg<sup>2+</sup> Induced a Strong Second Harmonic
 Generation Signal and Large Birefringence in LiHgPO<sub>4</sub>.
;
_journal_issue 26
_journal_name_full 'Journal of the American Chemical Society'
_journal_page_first 10188
_journal_page_last 10192
_journal_paper_doi 10.1021/jacs.9b05125
_journal_volume 141
_journal_year 2019
_chemical_formula_sum 'Hg Li O4 P'
_chemical_formula_weight 302.50
_space_group_IT_number 113
_space_group_name_Hall 'P -4 2ab'
_space_group_name_H-M_alt 'P -4 21 m'
_symmetry_cell_setting tetragonal
_symmetry_space_group_name_Hall 'P -4 2ab'
_symmetry_space_group_name_H-M 'P -4 21 m'
_atom_sites_solution_hydrogens none
_atom_sites_solution_primary direct
_atom_sites_solution_secondary difmap
_audit_creation_method SHELXL-97
_cell_angle_alpha 90.00
_cell_angle_beta 90.00
_cell_angle_gamma 90.00
_cell_formula_units_Z 2
_cell_length_a 4.5946(4)
_cell_length_b 4.5946(4)
_cell_length_c 8.0512(10)
_cell_measurement_reflns_used 551
_cell_measurement_temperature 293(2)
_cell_measurement_theta_max 29.3606
_cell_measurement_theta_min 4.4283
_cell_volume 169.96(3)
_computing_structure_refinement 'SHELXL-97 (Sheldrick, 1997)'
_computing_structure_solution 'SHELXS-97 (Sheldrick, 1990)'
_diffrn_ambient_temperature 293(2)
_diffrn_measured_fraction_theta_full 0.9948
_diffrn_measured_fraction_theta_max 0.9474
_diffrn_measurement_device_type 'SuperNova, Dual, Cu at zero, Eos'
_diffrn_measurement_method '\w scans'
_diffrn_radiation_monochromator graphite
_diffrn_radiation_source 'fine-focus sealed tube'
_diffrn_radiation_type MoK\a
_diffrn_radiation_wavelength 0.71073
_diffrn_reflns_av_R_equivalents 0.0553
_diffrn_reflns_av_sigmaI/netI 0.0552
_diffrn_reflns_limit_h_max 5
_diffrn_reflns_limit_h_min -5
_diffrn_reflns_limit_k_max 6
_diffrn_reflns_limit_k_min -5
_diffrn_reflns_limit_l_max 10
_diffrn_reflns_limit_l_min -6
_diffrn_reflns_number 1097
_diffrn_reflns_theta_full 29.42
_diffrn_reflns_theta_max 29.42
_diffrn_reflns_theta_min 5.06
_exptl_absorpt_coefficient_mu 45.589
_exptl_absorpt_correction_T_max 1.00000
_exptl_absorpt_correction_T_min 0.18742
_exptl_absorpt_correction_type multi-scan
_exptl_crystal_colour colorless
_exptl_crystal_density_diffrn 5.911
_exptl_crystal_density_method 'not measured'
_exptl_crystal_description block
_exptl_crystal_F_000 260
_exptl_crystal_size_max 0.5
_exptl_crystal_size_mid 0.4
_exptl_crystal_size_min 0.3
_refine_diff_density_max 2.139
_refine_diff_density_min -2.000
_refine_diff_density_rms 0.471
_refine_ls_abs_structure_details 'Flack H D (1983), Acta Cryst. A39, 876-881'
_refine_ls_abs_structure_Flack 0.05(7)
_refine_ls_extinction_coef 0.020(2)
_refine_ls_extinction_expression Fc^*^=kFc[1+0.001xFc^2^\l^3^/sin(2\q)]^-1/4^
_refine_ls_extinction_method SHELXL
_refine_ls_goodness_of_fit_ref 1.014
_refine_ls_hydrogen_treatment none
_refine_ls_matrix_type full
_refine_ls_number_parameters 25
_refine_ls_number_reflns 260
_refine_ls_number_restraints 0
_refine_ls_restrained_S_all 1.014
_refine_ls_R_factor_all 0.0337
_refine_ls_R_factor_gt 0.0290
_refine_ls_shift/su_max 0.000
_refine_ls_shift/su_mean 0.000
_refine_ls_structure_factor_coef Fsqd
_refine_ls_weighting_details 'calc w=1/[\s^2^(Fo^2^)+(0.0250P)^2^+0.5000P] where P=(Fo^2^+2Fc^2^)/3'
_refine_ls_weighting_scheme calc
_refine_ls_wR_factor_gt 0.0522
_refine_ls_wR_factor_ref 0.0576
_reflns_number_gt 242
_reflns_number_total 260
_reflns_threshold_expression >2sigma(I)
_cod_data_source_file ja9b05125_si_002.cif
_cod_data_source_block x
_cod_original_sg_symbol_H-M P-421m
_cod_database_code 4128030

loop_
_symmetry_equiv_pos_as_xyz
'x, y, z'
'y, -x, -z'
'-x, -y, z'
'-y, x, -z'
'x+1/2, -y+1/2, -z'
'-y+1/2, -x+1/2, z'
'-x+1/2, y+1/2, -z'
'y+1/2, x+1/2, z'

loop_
_atom_site_label
_atom_site_type_symbol
_atom_site_fract_x
_atom_site_fract_y
_atom_site_fract_z
_atom_site_U_iso_or_equiv
_atom_site_adp_type
_atom_site_occupancy
_atom_site_symmetry_multiplicity
_atom_site_calc_flag
_atom_site_refinement_flags
Hg1 Hg 0.5000 0.0000 0.16122(8) 0.0131(3) Uani 1 4 d S
P1 P 0.0000 0.5000 0.2596(5) 0.0086(8) Uani 1 4 d S
O1 O 0.1845(15) 0.3155(15) 0.1388(15) 0.014(2) Uani 1 2 d S
O2 O 0.1960(16) 0.6960(16) 0.3699(15) 0.017(3) Uani 1 2 d S
Li1 Li 0.5000 0.5000 0.5000 0.010(5) Uani 1 4 d S

loop_
_atom_site_aniso_label
_atom_site_aniso_U_11
_atom_site_aniso_U_22
_atom_site_aniso_U_33
_atom_site_aniso_U_23
_atom_site_aniso_U_13
_atom_site_aniso_U_12
Hg1 0.0145(3) 0.0145(3) 0.0102(4) 0.000 0.000 0.0033(8)
P1 0.0110(11) 0.0110(11) 0.004(2) 0.000 0.000 -0.003(5)
O1 0.015(3) 0.015(3) 0.013(7) -0.003(3) 0.003(3) 0.007(4)
O2 0.017(3) 0.017(3) 0.017(7) -0.001(3) -0.001(3) -0.009(4)
Li1 0.014(8) 0.014(8) 0.003(14) 0.000 0.000 0.000

loop_
_atom_type_symbol
_atom_type_description
_atom_type_scat_dispersion_real
_atom_type_scat_dispersion_imag
_atom_type_scat_source
Hg Hg -2.3894 9.2266 'International Tables Vol C Tables 4.2.6.8 and 6.1.1.4'
Li Li -0.0003 0.0001 'International Tables Vol C Tables 4.2.6.8 and 6.1.1.4'
O O 0.0106 0.0060 'International Tables Vol C Tables 4.2.6.8 and 6.1.1.4'
P P 0.1023 0.0942 'International Tables Vol C Tables 4.2.6.8 and 6.1.1.4'

loop_
_geom_angle_atom_site_label_1
_geom_angle_atom_site_label_2
_geom_angle_atom_site_label_3
_geom_angle
_geom_angle_site_symmetry_1
_geom_angle_site_symmetry_3
O1 Hg1 O1 169.9(6) . 3_655
O1 Hg1 O2 93.3(2) . 3_665
O1 Hg1 O2 93.3(2) 3_655 3_665
O1 Hg1 O2 93.3(2) . 1_545
O1 Hg1 O2 93.3(2) 3_655 1_545
O2 Hg1 O2 99.2(5) 3_665 1_545
O1 P1 O1 101.9(9) 3_565 .
O1 P1 O2 111.1(3) 3_565 .
O1 P1 O2 111.1(3) . .
O1 P1 O2 111.1(3) 3_565 3_565
O1 P1 O2 111.1(3) . 3_565
O2 P1 O2 110.3(9) . 3_565
O1 P1 Li1 89.2(4) 3_565 5_466
O1 P1 Li1 145.67(12) . 5_466
O2 P1 Li1 35.70(17) . 5_466
O2 P1 Li1 94.3(4) 3_565 5_466
O1 P1 Li1 145.67(12) 3_565 .
O1 P1 Li1 89.2(4) . .
O2 P1 Li1 35.70(17) . .
O2 P1 Li1 94.3(4) 3_565 .
Li1 P1 Li1 65.47(7) 5_466 .
O1 P1 Li1 89.2(4) 3_565 1_455
O1 P1 Li1 145.67(12) . 1_455
O2 P1 Li1 94.3(4) . 1_455
O2 P1 Li1 35.70(17) 3_565 1_455
Li1 P1 Li1 65.47(7) 5_466 1_455
Li1 P1 Li1 99.78(13) . 1_455
O1 P1 Li1 145.67(12) 3_565 5_456
O1 P1 Li1 89.2(4) . 5_456
O2 P1 Li1 94.3(4) . 5_456
O2 P1 Li1 35.70(17) 3_565 5_456
Li1 P1 Li1 99.78(13) 5_466 5_456
Li1 P1 Li1 65.47(7) . 5_456
Li1 P1 Li1 65.47(7) 1_455 5_456
P1 O1 Hg1 135.9(7) . .
P1 O2 Li1 116.8(3) . .
P1 O2 Li1 116.8(3) . 5_466
Li1 O2 Li1 111.5(6) . 5_466
P1 O2 Hg1 104.8(6) . 1_565
Li1 O2 Hg1 102.1(3) . 1_565
Li1 O2 Hg1 102.1(3) 5_466 1_565
O2 Li1 O2 106.5(3) 2_566 .
O2 Li1 O2 115.5(6) 2_566 4_656
O2 Li1 O2 106.5(3) . 4_656
O2 Li1 O2 106.5(3) 2_566 3_665
O2 Li1 O2 115.5(6) . 3_665
O2 Li1 O2 106.5(3) 4_656 3_665
O2 Li1 P1 134.0(3) 2_566 .
O2 Li1 P1 27.5(3) . .
O2 Li1 P1 89.6(3) 4_656 .
O2 Li1 P1 101.5(3) 3_665 .
O2 Li1 P1 27.5(3) 2_566 2_566
O2 Li1 P1 89.6(3) . 2_566
O2 Li1 P1 101.5(3) 4_656 2_566
O2 Li1 P1 134.0(3) 3_665 2_566
P1 Li1 P1 114.53(7) . 2_566
O2 Li1 P1 89.6(3) 2_566 1_655
O2 Li1 P1 101.5(3) . 1_655
O2 Li1 P1 134.0(3) 4_656 1_655
O2 Li1 P1 27.5(3) 3_665 1_655
P1 Li1 P1 99.78(13) . 1_655
P1 Li1 P1 114.53(7) 2_566 1_655
O2 Li1 P1 101.5(3) 2_566 2_556
O2 Li1 P1 134.0(3) . 2_556
O2 Li1 P1 27.5(3) 4_656 2_556
O2 Li1 P1 89.6(3) 3_665 2_556
P1 Li1 P1 114.53(7) . 2_556
P1 Li1 P1 99.78(13) 2_566 2_556
P1 Li1 P1 114.53(7) 1_655 2_556
O2 Li1 Li1 34.2(3) 2_566 5_566
O2 Li1 Li1 100.3(3) . 5_566
O2 Li1 Li1 145.8(3) 4_656 5_566
O2 Li1 Li1 79.7(3) 3_665 5_566
P1 Li1 Li1 122.74(3) . 5_566
P1 Li1 Li1 57.26(3) 2_566 5_566
P1 Li1 Li1 57.26(3) 1_655 5_566
P1 Li1 Li1 122.74(3) 2_556 5_566
O2 Li1 Li1 145.8(3) 2_566 5_456
O2 Li1 Li1 79.7(3) . 5_456
O2 Li1 Li1 34.2(3) 4_656 5_456
O2 Li1 Li1 100.3(3) 3_665 5_456
P1 Li1 Li1 57.26(3) . 5_456
P1 Li1 Li1 122.74(3) 2_566 5_456
P1 Li1 Li1 122.74(3) 1_655 5_456
P1 Li1 Li1 57.26(3) 2_556 5_456
Li1 Li1 Li1 180.0 5_566 5_456
O2 Li1 Li1 100.3(3) 2_566 5_556
O2 Li1 Li1 145.8(3) . 5_556
O2 Li1 Li1 79.7(3) 4_656 5_556
O2 Li1 Li1 34.2(3) 3_665 5_556
P1 Li1 Li1 122.74(3) . 5_556
P1 Li1 Li1 122.74(3) 2_566 5_556
P1 Li1 Li1 57.26(3) 1_655 5_556
P1 Li1 Li1 57.26(3) 2_556 5_556
Li1 Li1 Li1 90.0 5_566 5_556
Li1 Li1 Li1 90.0 5_456 5_556
O2 Li1 Li1 79.7(3) 2_566 5_466
O2 Li1 Li1 34.2(3) . 5_466
O2 Li1 Li1 100.3(3) 4_656 5_466
O2 Li1 Li1 145.8(3) 3_665 5_466
P1 Li1 Li1 57.26(3) . 5_466
P1 Li1 Li1 57.26(3) 2_566 5_466
P1 Li1 Li1 122.74(3) 1_655 5_466
P1 Li1 Li1 122.74(3) 2_556 5_466
Li1 Li1 Li1 90.0 5_566 5_466
Li1 Li1 Li1 90.0 5_456 5_466
Li1 Li1 Li1 180.0 5_556 5_466

loop_
_geom_bond_atom_site_label_1
_geom_bond_atom_site_label_2
_geom_bond_distance
_geom_bond_site_symmetry_2
Hg1 O1 2.058(10) .
Hg1 O1 2.058(10) 3_655
Hg1 O2 2.593(11) 3_665
Hg1 O2 2.593(11) 1_545
P1 O1 1.544(10) 3_565
P1 O1 1.544(10) .
P1 O2 1.552(11) .
P1 O2 1.552(11) 3_565
P1 Li1 3.004(3) 5_466
P1 Li1 3.004(3) .
P1 Li1 3.004(3) 1_455
P1 Li1 3.004(3) 5_456
O2 Li1 1.965(7) .
O2 Li1 1.965(7) 5_466
O2 Hg1 2.593(11) 1_565
Li1 O2 1.965(7) 2_566
Li1 O2 1.965(7) 4_656
Li1 O2 1.965(7) 3_665
Li1 P1 3.004(3) 2_566
Li1 P1 3.004(3) 1_655
Li1 P1 3.004(3) 2_556
Li1 Li1 3.2489(3) 5_566
Li1 Li1 3.2489(3) 5_456
Li1 Li1 3.2489(3) 5_556
Li1 Li1 3.2489(3) 5_466
